data_1558729
loop_
_publ_author_name
'Straube, Axel A.'
'Coburger, Peter'
'Duetsch, Luis'
'Hey-Hawkins, Evamarie'

_publ_section_title
;
 Triple the fun: Tris(ferrocenyl)arene-based gold(I) complexes for
 redox-switchable catalysis
;
_journal_name_full 'Chemical Science'
_journal_paper_doi 10.1039/D0SC03604H
_journal_year 2020
_chemical_formula_sum 'C36 H24 Br3 F3 Fe3'
_chemical_formula_weight 920.83
_space_group_crystal_system monoclinic
_space_group_IT_number 14
_space_group_name_Hall '-P 2ybc'
_space_group_name_H-M_alt 'P 1 21/c 1'
_atom_sites_solution_hydrogens geom
_audit_creation_method SHELXL-2014/7
_audit_update_record
;
2020-03-13 deposited with the CCDC.	2020-08-03 downloaded from the CCDC.
;
_cell_angle_alpha 90
_cell_angle_beta 115.926(4)
_cell_angle_gamma 90
_cell_formula_units_Z 4
_cell_length_a 14.0078(4)
_cell_length_b 19.3202(5)
_cell_length_c 12.2848(4)
_cell_measurement_reflns_used 5464
_cell_measurement_temperature 130
_cell_measurement_theta_max 29.8040
_cell_measurement_theta_min 2.6370
_cell_volume 2990.08(18)
_computing_cell_refinement
;
CrysAlisPro, Agilent Technologies,
Version 1.171.37.35 (release 13-08-2014 CrysAlis171 .NET)
(compiled Aug 13 2014,18:06:01)
;
_computing_data_collection
;
CrysAlisPro, Agilent Technologies,
Version 1.171.37.35 (release 13-08-2014 CrysAlis171 .NET)
(compiled Aug 13 2014,18:06:01)
;
_computing_data_reduction
;
CrysAlisPro, Agilent Technologies,
Version 1.171.37.35 (release 13-08-2014 CrysAlis171 .NET)
(compiled Aug 13 2014,18:06:01)
;
_computing_structure_refinement 'SHELXL-2014/7 (Sheldrick, 2014)'
_computing_structure_solution SHELXS
_diffrn_ambient_temperature 130
_diffrn_detector_area_resol_mean 16.3560
_diffrn_measured_fraction_theta_full 0.966
_diffrn_measured_fraction_theta_max 0.831
_diffrn_measurement_device_type 'Xcalibur, Sapphire3, Gemini'
_diffrn_measurement_method '\w scans'
_diffrn_radiation_type MoK\a
_diffrn_radiation_wavelength 0.71073
_diffrn_reflns_av_R_equivalents 0.0310
_diffrn_reflns_av_unetI/netI 0.0466
_diffrn_reflns_Laue_measured_fraction_full 0.966
_diffrn_reflns_Laue_measured_fraction_max 0.831
_diffrn_reflns_limit_h_max 19
_diffrn_reflns_limit_h_min -19
_diffrn_reflns_limit_k_max 22
_diffrn_reflns_limit_k_min -25
_diffrn_reflns_limit_l_max 17
_diffrn_reflns_limit_l_min -13
_diffrn_reflns_number 15838
_diffrn_reflns_point_group_measured_fraction_full 0.966
_diffrn_reflns_point_group_measured_fraction_max 0.831
_diffrn_reflns_theta_full 25.242
_diffrn_reflns_theta_max 30.321
_diffrn_reflns_theta_min 2.657
_diffrn_source 'Enhance (Mo) X-ray Source'
_exptl_absorpt_coefficient_mu 5.492
_exptl_absorpt_correction_T_max 1.00000
_exptl_absorpt_correction_T_min 0.73763
_exptl_absorpt_correction_type multi-scan
_exptl_absorpt_process_details
; 
CrysAlisPro, Agilent Technologies,
Version 1.171.37.35 (release 13-08-2014 CrysAlis171 .NET)
(compiled Aug 13 2014,18:06:01)
Empirical absorption correction using spherical harmonics,
 implemented in SCALE3 ABSPACK scaling algorithm.
Empirical absorption correction using spherical harmonics,
 implemented in SCALE3 ABSPACK scaling algorithm.
;
_exptl_crystal_colour 'clear orange'
_exptl_crystal_density_diffrn 2.046
_exptl_crystal_description prism
_exptl_crystal_F_000 1800
_exptl_crystal_size_max 0.4000
_exptl_crystal_size_mid 0.3000
_exptl_crystal_size_min 0.2000
_refine_diff_density_max 0.524
_refine_diff_density_min -0.754
_refine_diff_density_rms 0.110
_refine_ls_extinction_method none
_refine_ls_goodness_of_fit_ref 1.053
_refine_ls_hydrogen_treatment constr
_refine_ls_matrix_type full
_refine_ls_number_parameters 406
_refine_ls_number_reflns 7453
_refine_ls_number_restraints 0
_refine_ls_restrained_S_all 1.053
_refine_ls_R_factor_all 0.0508
_refine_ls_R_factor_gt 0.0327
_refine_ls_shift/su_max 0.001
_refine_ls_shift/su_mean 0.000
_refine_ls_structure_factor_coef Fsqd
_refine_ls_weighting_details 'w=1/[\s^2^(Fo^2^)+(0.0204P)^2^+1.4015P] where P=(Fo^2^+2Fc^2^)/3'
_refine_ls_weighting_scheme calc
_refine_ls_wR_factor_gt 0.0612
_refine_ls_wR_factor_ref 0.0683
_reflns_Friedel_coverage 0.000
_reflns_number_gt 5847
_reflns_number_total 7453
_reflns_threshold_expression 'I > 2\s(I)'
_cod_data_source_file d0sc03604h2.cif
_cod_data_source_block P21c-temp
_cod_original_sg_symbol_H-M 'P 21/c'
_cod_database_code 1558729
_shelx_shelxl_version_number 2014/7
_shelx_space_group_comment
; 
The symmetry employed for this shelxl refinement is uniquely defined 
by the following loop, which should always be used as a source of 
symmetry information in preference to the above space-group names. 
They are only intended as comments. 
;

loop_
_space_group_symop_operation_xyz
'x, y, z'
'-x, y+1/2, -z+1/2'
'-x, -y, -z'
'x, -y-1/2, z-1/2'

loop_
_atom_site_label
_atom_site_type_symbol
_atom_site_fract_x
_atom_site_fract_y
_atom_site_fract_z
_atom_site_U_iso_or_equiv
_atom_site_adp_type
_atom_site_occupancy
_atom_site_site_symmetry_order
_atom_site_calc_flag
_atom_site_refinement_flags_posn
_atom_site_refinement_flags_adp
_atom_site_refinement_flags_occupancy
_atom_site_disorder_assembly
_atom_site_disorder_group
C4 C 0.1744(2) 0.60478(15) 0.7278(3) 0.0161(6) Uani 1 1 d . . . . .
C5 C 0.1110(2) 0.55821(15) 0.3013(3) 0.0148(6) Uani 1 1 d . . . . .
C6 C 0.14506(19) 0.57603(15) 0.5165(3) 0.0142(6) Uani 1 1 d . . . . .
C7 C 0.11068(19) 0.46286(15) 0.4412(3) 0.0149(6) Uani 1 1 d . . . . .
C8 C 0.1559(2) 0.55578(15) 0.6298(3) 0.0147(6) Uani 1 1 d . . . . .
C9 C 0.12244(19) 0.53217(15) 0.4192(3) 0.0146(6) Uani 1 1 d . . . . .
C10 C 0.1359(2) 0.30630(15) 0.5050(3) 0.0195(6) Uani 1 1 d . . . . .
H10 H 0.1626 0.3123 0.4440 0.023 Uiso 1 1 calc R U . . .
C11 C 0.1135(2) 0.36056(15) 0.5688(3) 0.0166(6) Uani 1 1 d . . . . .
C12 C 0.1295(2) 0.62758(17) 0.1586(3) 0.0220(7) Uani 1 1 d . . . . .
H12 H 0.1534 0.6642 0.1210 0.026 Uiso 1 1 calc R U . . .
C13 C 0.12276(19) 0.43564(15) 0.5510(3) 0.0154(6) Uani 1 1 d . . . . .
C14 C 0.3637(2) 0.34670(16) 0.7877(3) 0.0209(7) Uani 1 1 d . . . . .
C15 C 0.0418(2) 0.53265(16) 0.1837(3) 0.0184(6) Uani 1 1 d . . . . .
H15 H -0.0056 0.4926 0.1662 0.022 Uiso 1 1 calc R U . . .
C16 C 0.0778(2) 0.32885(16) 0.6503(3) 0.0206(7) Uani 1 1 d . . . . .
H16 H 0.0572 0.3531 0.7068 0.025 Uiso 1 1 calc R U . . .
C17 C 0.1659(2) 0.61669(15) 0.2848(3) 0.0169(6) Uani 1 1 d . . . . .
H17 H 0.2191 0.6447 0.3495 0.020 Uiso 1 1 calc R U . . .
C18 C 0.1328(2) 0.67391(16) 0.7154(3) 0.0202(7) Uani 1 1 d . . . . .
H18 H 0.0906 0.6978 0.6388 0.024 Uiso 1 1 calc R U . . .
C19 C 0.3117(2) 0.46335(16) 0.3095(3) 0.0190(6) Uani 1 1 d . . . . .
C20 C 0.3783(2) 0.76523(19) 0.8222(4) 0.0380(10) Uani 1 1 d . . . . .
H20 H 0.3548 0.8121 0.8295 0.046 Uiso 1 1 calc R U . . .
C21 C 0.2372(2) 0.46590(18) 0.1033(3) 0.0255(7) Uani 1 1 d . . . . .
H21 H 0.1937 0.4549 0.0178 0.031 Uiso 1 1 calc R U . . .
C22 C 0.2364(2) 0.42988(16) 0.2042(3) 0.0206(7) Uani 1 1 d . . . . .
H22 H 0.1935 0.3892 0.2013 0.025 Uiso 1 1 calc R U . . .
C23 C 0.2248(3) 0.65073(17) 0.9182(3) 0.0328(8) Uani 1 1 d . . . . .
H23 H 0.2568 0.6557 1.0064 0.039 Uiso 1 1 calc R U . . .
C24 C 0.3575(2) 0.51956(17) 0.2769(3) 0.0215(7) Uani 1 1 d . . . . .
H24 H 0.4114 0.5514 0.3321 0.026 Uiso 1 1 calc R U . . .
C25 C 0.1441(2) 0.48462(15) 0.6415(3) 0.0158(6) Uani 1 1 d . . . . .
C26 C 0.3561(2) 0.23010(18) 0.7580(4) 0.0321(9) Uani 1 1 d . . . . .
H26 H 0.3613 0.1841 0.7274 0.039 Uiso 1 1 calc R U . . .
C27 C 0.3123(2) 0.52042(18) 0.1488(3) 0.0256(7) Uani 1 1 d . . . . .
H27 H 0.3286 0.5541 0.0996 0.031 Uiso 1 1 calc R U . . .
C29 C 0.3579(2) 0.73122(17) 0.7132(4) 0.0280(8) Uani 1 1 d . . . . .
H29 H 0.3189 0.7499 0.6313 0.034 Uiso 1 1 calc R U . . .
C30 C 0.4053(2) 0.66478(16) 0.7445(3) 0.0227(7) Uani 1 1 d . . . . .
C31 C 0.3180(2) 0.24453(19) 0.8441(3) 0.0325(9) Uani 1 1 d . . . . .
H31 H 0.2927 0.2101 0.8841 0.039 Uiso 1 1 calc R U . . .
C32 C 0.0769(2) 0.25566(16) 0.6332(3) 0.0235(7) Uani 1 1 d . . . . .
H32 H 0.0559 0.2208 0.6766 0.028 Uiso 1 1 calc R U . . .
C36 C 0.2319(3) 0.59152(17) 0.8539(3) 0.0256(7) Uani 1 1 d . . . . .
H36 H 0.2699 0.5487 0.8902 0.031 Uiso 1 1 calc R U . . .
C37 C 0.1131(2) 0.24211(16) 0.5448(3) 0.0237(7) Uani 1 1 d . . . . .
H37 H 0.1212 0.1962 0.5158 0.028 Uiso 1 1 calc R U . . .
C38 C 0.1631(2) 0.70143(17) 0.8331(3) 0.0254(7) Uani 1 1 d . . . . .
H38 H 0.1454 0.7476 0.8521 0.030 Uiso 1 1 calc R U . . .
C39 C 0.0534(2) 0.57587(16) 0.0967(3) 0.0206(7) Uani 1 1 d . . . . .
H39 H 0.0158 0.5705 0.0086 0.025 Uiso 1 1 calc R U . . .
C43 C 0.4541(2) 0.6569(2) 0.8709(3) 0.0346(9) Uani 1 1 d . . . . .
H43 H 0.4932 0.6164 0.9167 0.042 Uiso 1 1 calc R U . . .
C45 C 0.3840(2) 0.29373(17) 0.7211(3) 0.0250(7) Uani 1 1 d . . . . .
H45 H 0.4126 0.2996 0.6617 0.030 Uiso 1 1 calc R U . . .
C51 C 0.4367(2) 0.7204(2) 0.9195(4) 0.0443(11) Uani 1 1 d . . . . .
H51 H 0.4613 0.7310 1.0055 0.053 Uiso 1 1 calc R U . . .
C53 C 0.3218(2) 0.31723(18) 0.8633(3) 0.0260(8) Uani 1 1 d . . . . .
H53 H 0.3011 0.3420 0.9193 0.031 Uiso 1 1 calc R U . . .
F1 F 0.15206(13) 0.46199(9) 0.74907(15) 0.0198(4) Uani 1 1 d . . . . .
F2 F 0.15603(12) 0.64443(8) 0.50107(15) 0.0170(4) Uani 1 1 d . . . . .
F3 F 0.08573(13) 0.41879(9) 0.34718(15) 0.0200(4) Uani 1 1 d . . . . .
Fe4 Fe 0.19595(3) 0.53103(2) 0.20718(4) 0.01562(10) Uani 1 1 d . . . . .
Fe5 Fe 0.22680(3) 0.29424(2) 0.68662(4) 0.01762(10) Uani 1 1 d . . . . .
Fe6 Fe 0.29507(3) 0.67591(2) 0.80933(4) 0.01801(10) Uani 1 1 d . . . . .
Br1 Br 0.35312(2) 0.43532(2) 0.47104(3) 0.02049(8) Uani 1 1 d . . . . .
Br2 Br 0.40097(2) 0.44016(2) 0.78619(3) 0.02667(9) Uani 1 1 d . . . . .
Br3 Br 0.41316(2) 0.60031(2) 0.63398(3) 0.02558(8) Uani 1 1 d . . . . .

loop_
_atom_site_aniso_label
_atom_site_aniso_U_11
_atom_site_aniso_U_22
_atom_site_aniso_U_33
_atom_site_aniso_U_23
_atom_site_aniso_U_13
_atom_site_aniso_U_12
C4 0.0169(12) 0.0139(15) 0.0216(15) 0.0011(12) 0.0122(12) -0.0008(11)
C5 0.0124(12) 0.0171(15) 0.0162(14) -0.0010(12) 0.0075(11) 0.0012(10)
C6 0.0090(11) 0.0133(15) 0.0209(15) 0.0005(11) 0.0073(11) -0.0008(10)
C7 0.0102(11) 0.0174(15) 0.0163(14) -0.0028(12) 0.0051(11) -0.0009(10)
C8 0.0105(11) 0.0157(15) 0.0185(15) 0.0005(12) 0.0069(11) -0.0008(10)
C9 0.0098(11) 0.0186(15) 0.0154(14) 0.0014(12) 0.0055(11) 0.0001(10)
C10 0.0185(13) 0.0163(16) 0.0238(16) -0.0007(13) 0.0094(12) -0.0016(11)
C11 0.0110(11) 0.0149(15) 0.0227(16) 0.0031(12) 0.0064(11) -0.0010(10)
C12 0.0262(14) 0.0189(17) 0.0231(17) 0.0053(13) 0.0128(13) 0.0045(12)
C13 0.0086(11) 0.0168(15) 0.0217(15) 0.0004(12) 0.0075(11) -0.0009(10)
C14 0.0115(12) 0.0207(17) 0.0272(17) 0.0048(13) 0.0055(12) -0.0006(11)
C15 0.0116(12) 0.0216(16) 0.0191(15) -0.0004(13) 0.0041(11) 0.0015(11)
C16 0.0139(12) 0.0196(16) 0.0295(18) 0.0073(14) 0.0106(13) 0.0010(11)
C17 0.0173(13) 0.0143(15) 0.0216(16) 0.0006(12) 0.0106(12) 0.0005(11)
C18 0.0152(12) 0.0184(16) 0.0307(18) -0.0013(13) 0.0136(13) -0.0004(11)
C19 0.0188(13) 0.0213(17) 0.0167(15) 0.0003(12) 0.0076(12) 0.0047(12)
C20 0.0196(15) 0.028(2) 0.070(3) -0.019(2) 0.0232(18) -0.0074(14)
C21 0.0230(14) 0.035(2) 0.0200(16) -0.0028(14) 0.0112(13) 0.0092(13)
C22 0.0221(14) 0.0175(16) 0.0222(16) -0.0038(13) 0.0095(13) 0.0057(12)
C23 0.063(2) 0.0207(19) 0.0234(18) -0.0043(14) 0.0266(18) -0.0079(16)
C24 0.0143(12) 0.0288(18) 0.0238(17) 0.0025(14) 0.0106(12) 0.0040(12)
C25 0.0116(11) 0.0205(16) 0.0190(15) 0.0058(12) 0.0103(11) 0.0024(11)
C26 0.0127(13) 0.0204(18) 0.055(2) 0.0047(17) 0.0073(15) 0.0025(12)
C27 0.0218(14) 0.036(2) 0.0250(17) 0.0096(15) 0.0159(14) 0.0086(13)
C29 0.0196(14) 0.0177(17) 0.052(2) 0.0028(16) 0.0206(16) 0.0001(12)
C30 0.0137(12) 0.0223(17) 0.0298(18) -0.0060(14) 0.0075(13) -0.0020(12)
C31 0.0162(14) 0.032(2) 0.042(2) 0.0173(17) 0.0055(15) -0.0021(13)
C32 0.0141(13) 0.0180(16) 0.0350(19) 0.0063(14) 0.0075(13) -0.0031(11)
C36 0.0434(18) 0.0163(17) 0.0189(16) -0.0006(13) 0.0151(15) -0.0004(14)
C37 0.0204(14) 0.0135(16) 0.0316(18) -0.0009(14) 0.0062(13) -0.0008(12)
C38 0.0313(16) 0.0189(17) 0.040(2) -0.0061(15) 0.0287(16) -0.0031(13)
C39 0.0184(13) 0.0274(18) 0.0156(15) 0.0033(13) 0.0072(12) 0.0068(12)
C43 0.0162(14) 0.045(2) 0.0294(19) -0.0097(17) -0.0019(14) 0.0094(14)
C45 0.0124(13) 0.0239(18) 0.039(2) 0.0012(15) 0.0111(13) 0.0011(12)
C51 0.0184(15) 0.062(3) 0.043(2) -0.033(2) 0.0049(16) -0.0023(16)
C53 0.0157(13) 0.035(2) 0.0238(17) 0.0078(15) 0.0050(13) -0.0024(13)
F1 0.0267(8) 0.0163(9) 0.0206(9) 0.0028(7) 0.0143(8) -0.0012(7)
F2 0.0190(7) 0.0136(9) 0.0188(9) 0.0026(7) 0.0086(7) -0.0007(6)
F3 0.0248(8) 0.0162(9) 0.0185(9) -0.0038(7) 0.0090(7) -0.0034(7)
Fe4 0.01431(18) 0.0176(2) 0.0156(2) 0.00099(17) 0.00708(16) 0.00134(15)
Fe5 0.01120(17) 0.0151(2) 0.0252(2) 0.00347(18) 0.00670(17) 0.00025(15)
Fe6 0.01646(18) 0.0170(2) 0.0183(2) -0.00262(18) 0.00551(17) 0.00164(16)
Br1 0.01904(13) 0.02303(17) 0.01804(15) 0.00179(12) 0.00684(12) 0.00357(11)
Br2 0.01990(14) 0.02130(17) 0.03476(19) 0.00123(14) 0.00821(13) -0.00543(12)
Br3 0.02138(14) 0.02650(18) 0.03293(19) -0.00656(14) 0.01564(13) -0.00145(12)

loop_
_atom_type_symbol
_atom_type_description
_atom_type_scat_dispersion_real
_atom_type_scat_dispersion_imag
_atom_type_scat_source
C C 0.0033 0.0016 'International Tables Vol C Tables 4.2.6.8 and 6.1.1.4'
H H 0.0000 0.0000 'International Tables Vol C Tables 4.2.6.8 and 6.1.1.4'
F F 0.0171 0.0103 'International Tables Vol C Tables 4.2.6.8 and 6.1.1.4'
Fe Fe 0.3463 0.8444 'International Tables Vol C Tables 4.2.6.8 and 6.1.1.4'
Br Br -0.2901 2.4595 'International Tables Vol C Tables 4.2.6.8 and 6.1.1.4'

loop_
_geom_angle_atom_site_label_1
_geom_angle_atom_site_label_2
_geom_angle_atom_site_label_3
_geom_angle
_geom_angle_site_symmetry_1
_geom_angle_site_symmetry_3
_geom_angle_publ_flag
C36 C4 C18 107.1(3) . . ?
C36 C4 C8 126.3(3) . . ?
C18 C4 C8 126.5(3) . . ?
C36 C4 Fe6 68.77(17) . . ?
C18 C4 Fe6 68.98(16) . . ?
C8 C4 Fe6 129.9(2) . . ?
C17 C5 C15 107.4(3) . . ?
C17 C5 C9 125.0(3) . . ?
C15 C5 C9 127.5(3) . . ?
C17 C5 Fe4 69.10(16) . . ?
C15 C5 Fe4 69.36(16) . . ?
C9 C5 Fe4 128.60(19) . . ?
F2 C6 C9 118.3(3) . . ?
F2 C6 C8 116.5(3) . . ?
C9 C6 C8 125.2(3) . . ?
F3 C7 C13 117.9(3) . . ?
F3 C7 C9 116.7(3) . . ?
C13 C7 C9 125.4(3) . . ?
C6 C8 C25 114.4(3) . . ?
C6 C8 C4 123.0(3) . . ?
C25 C8 C4 122.5(3) . . ?
C6 C9 C7 115.1(3) . . ?
C6 C9 C5 121.7(3) . . ?
C7 C9 C5 123.3(3) . . ?
C37 C10 C11 108.5(3) . . ?
C37 C10 Fe5 69.55(18) . . ?
C11 C10 Fe5 70.38(17) . . ?
C10 C11 C16 107.3(3) . . ?
C10 C11 C13 125.8(3) . . ?
C16 C11 C13 126.9(3) . . ?
C10 C11 Fe5 69.01(16) . . ?
C16 C11 Fe5 68.99(16) . . ?
C13 C11 Fe5 128.49(18) . . ?
C39 C12 C17 108.0(3) . . ?
C39 C12 Fe4 69.76(17) . . ?
C17 C12 Fe4 69.35(17) . . ?
C7 C13 C25 114.3(3) . . ?
C7 C13 C11 122.3(3) . . ?
C25 C13 C11 123.4(3) . . ?
C45 C14 C53 109.5(3) . . ?
C45 C14 Br2 124.2(2) . . ?
C53 C14 Br2 126.0(3) . . ?
C45 C14 Fe5 70.23(17) . . ?
C53 C14 Fe5 69.55(17) . . ?
Br2 C14 Fe5 131.42(15) . . ?
C39 C15 C5 107.9(3) . . ?
C39 C15 Fe4 69.77(16) . . ?
C5 C15 Fe4 69.87(15) . . ?
C32 C16 C11 107.7(3) . . ?
C32 C16 Fe5 69.58(16) . . ?
C11 C16 Fe5 70.07(16) . . ?
C12 C17 C5 108.2(3) . . ?
C12 C17 Fe4 70.07(18) . . ?
C5 C17 Fe4 70.09(16) . . ?
C38 C18 C4 108.2(3) . . ?
C38 C18 Fe6 69.87(17) . . ?
C4 C18 Fe6 70.13(15) . . ?
C24 C19 C22 110.0(3) . . ?
C24 C19 Br1 123.5(2) . . ?
C22 C19 Br1 126.3(2) . . ?
C24 C19 Fe4 70.54(17) . . ?
C22 C19 Fe4 69.85(16) . . ?
Br1 C19 Fe4 129.04(16) . . ?
C29 C20 C51 108.7(3) . . ?
C29 C20 Fe6 70.15(19) . . ?
C51 C20 Fe6 69.4(2) . . ?
C27 C21 C22 107.8(3) . . ?
C27 C21 Fe4 70.20(19) . . ?
C22 C21 Fe4 69.29(18) . . ?
C19 C22 C21 106.6(3) . . ?
C19 C22 Fe4 69.40(17) . . ?
C21 C22 Fe4 69.87(18) . . ?
C38 C23 C36 108.4(3) . . ?
C38 C23 Fe6 70.40(19) . . ?
C36 C23 Fe6 69.83(19) . . ?
C19 C24 C27 106.7(3) . . ?
C19 C24 Fe4 69.21(15) . . ?
C27 C24 Fe4 70.11(17) . . ?
F1 C25 C13 117.4(3) . . ?
F1 C25 C8 117.1(3) . . ?
C13 C25 C8 125.5(3) . . ?
C31 C26 C45 108.4(3) . . ?
C31 C26 Fe5 69.32(18) . . ?
C45 C26 Fe5 69.86(17) . . ?
C24 C27 C21 108.8(3) . . ?
C24 C27 Fe4 69.56(17) . . ?
C21 C27 Fe4 69.36(18) . . ?
C20 C29 C30 106.8(3) . . ?
C20 C29 Fe6 69.8(2) . . ?
C30 C29 Fe6 69.0(2) . . ?
C43 C30 C29 109.9(3) . . ?
C43 C30 Br3 124.9(2) . . ?
C29 C30 Br3 124.9(3) . . ?
C43 C30 Fe6 70.35(19) . . ?
C29 C30 Fe6 70.38(19) . . ?
Br3 C30 Fe6 130.26(15) . . ?
C26 C31 C53 108.8(3) . . ?
C26 C31 Fe5 70.4(2) . . ?
C53 C31 Fe5 69.72(19) . . ?
C37 C32 C16 108.3(3) . . ?
C37 C32 Fe5 69.54(16) . . ?
C16 C32 Fe5 69.56(16) . . ?
C23 C36 C4 108.5(3) . . ?
C23 C36 Fe6 69.46(19) . . ?
C4 C36 Fe6 70.71(18) . . ?
C32 C37 C10 108.3(3) . . ?
C32 C37 Fe5 70.07(18) . . ?
C10 C37 Fe5 69.76(17) . . ?
C23 C38 C18 107.8(3) . . ?
C23 C38 Fe6 69.03(19) . . ?
C18 C38 Fe6 69.64(17) . . ?
C12 C39 C15 108.5(3) . . ?
C12 C39 Fe4 69.91(16) . . ?
C15 C39 Fe4 69.69(16) . . ?
C30 C43 C51 106.2(3) . . ?
C30 C43 Fe6 69.38(17) . . ?
C51 C43 Fe6 69.18(17) . . ?
C14 C45 C26 106.7(3) . . ?
C14 C45 Fe5 69.33(16) . . ?
C26 C45 Fe5 69.53(16) . . ?
C20 C51 C43 108.3(3) . . ?
C20 C51 Fe6 70.20(18) . . ?
C43 C51 Fe6 69.84(18) . . ?
C14 C53 C31 106.5(3) . . ?
C14 C53 Fe5 69.77(19) . . ?
C31 C53 Fe5 69.4(2) . . ?
C19 Fe4 C22 40.75(12) . . ?
C19 Fe4 C17 120.23(12) . . ?
C22 Fe4 C17 154.14(13) . . ?
C19 Fe4 C21 67.91(12) . . ?
C22 Fe4 C21 40.83(13) . . ?
C17 Fe4 C21 163.85(13) . . ?
C19 Fe4 C15 127.09(12) . . ?
C22 Fe4 C15 107.22(12) . . ?
C17 Fe4 C15 68.54(11) . . ?
C21 Fe4 C15 119.26(12) . . ?
C19 Fe4 C24 40.25(12) . . ?
C22 Fe4 C24 68.87(12) . . ?
C17 Fe4 C24 107.90(12) . . ?
C21 Fe4 C24 68.48(13) . . ?
C15 Fe4 C24 164.21(12) . . ?
C19 Fe4 C39 164.28(13) . . ?
C22 Fe4 C39 126.18(12) . . ?
C17 Fe4 C39 68.13(12) . . ?
C21 Fe4 C39 107.77(13) . . ?
C15 Fe4 C39 40.54(12) . . ?
C24 Fe4 C39 153.95(13) . . ?
C19 Fe4 C12 154.33(12) . . ?
C22 Fe4 C12 163.61(13) . . ?
C17 Fe4 C12 40.58(12) . . ?
C21 Fe4 C12 126.35(13) . . ?
C15 Fe4 C12 68.25(12) . . ?
C24 Fe4 C12 119.77(13) . . ?
C39 Fe4 C12 40.34(12) . . ?
C19 Fe4 C5 108.52(12) . . ?
C22 Fe4 C5 119.23(13) . . ?
C17 Fe4 C5 40.82(11) . . ?
C21 Fe4 C5 153.85(13) . . ?
C15 Fe4 C5 40.77(11) . . ?
C24 Fe4 C5 126.63(12) . . ?
C39 Fe4 C5 68.25(12) . . ?
C12 Fe4 C5 68.38(12) . . ?
C19 Fe4 C27 67.20(13) . . ?
C22 Fe4 C27 68.26(14) . . ?
C17 Fe4 C27 126.83(13) . . ?
C21 Fe4 C27 40.44(13) . . ?
C15 Fe4 C27 153.95(13) . . ?
C24 Fe4 C27 40.33(12) . . ?
C39 Fe4 C27 120.07(13) . . ?
C12 Fe4 C27 108.45(13) . . ?
C5 Fe4 C27 164.21(13) . . ?
C31 Fe5 C53 40.87(14) . . ?
C31 Fe5 C37 120.71(14) . . ?
C53 Fe5 C37 156.90(13) . . ?
C31 Fe5 C14 67.88(13) . . ?
C53 Fe5 C14 40.68(13) . . ?
C37 Fe5 C14 160.04(14) . . ?
C31 Fe5 C10 157.76(14) . . ?
C53 Fe5 C10 160.68(13) . . ?
C37 Fe5 C10 40.69(12) . . ?
C14 Fe5 C10 125.40(13) . . ?
C31 Fe5 C16 121.23(14) . . ?
C53 Fe5 C16 106.84(14) . . ?
C37 Fe5 C16 68.54(13) . . ?
C14 Fe5 C16 124.61(13) . . ?
C10 Fe5 C16 68.58(13) . . ?
C31 Fe5 C32 105.22(13) . . ?
C53 Fe5 C32 121.40(14) . . ?
C37 Fe5 C32 40.38(13) . . ?
C14 Fe5 C32 159.26(14) . . ?
C10 Fe5 C32 68.23(13) . . ?
C16 Fe5 C32 40.86(12) . . ?
C31 Fe5 C26 40.27(15) . . ?
C53 Fe5 C26 68.46(15) . . ?
C37 Fe5 C26 106.31(14) . . ?
C14 Fe5 C26 67.69(13) . . ?
C10 Fe5 C26 123.30(15) . . ?
C16 Fe5 C26 156.58(13) . . ?
C32 Fe5 C26 120.52(13) . . ?
C31 Fe5 C45 68.32(14) . . ?
C53 Fe5 C45 68.88(14) . . ?
C37 Fe5 C45 122.69(14) . . ?
C14 Fe5 C45 40.44(13) . . ?
C10 Fe5 C45 109.04(14) . . ?
C16 Fe5 C45 161.16(12) . . ?
C32 Fe5 C45 157.22(13) . . ?
C26 Fe5 C45 40.61(13) . . ?
C31 Fe5 C11 158.79(15) . . ?
C53 Fe5 C11 123.78(13) . . ?
C37 Fe5 C11 68.48(12) . . ?
C14 Fe5 C11 110.41(12) . . ?
C10 Fe5 C11 40.61(12) . . ?
C16 Fe5 C11 40.94(12) . . ?
C32 Fe5 C11 68.55(12) . . ?
C26 Fe5 C11 160.41(15) . . ?
C45 Fe5 C11 125.11(13) . . ?
C30 Fe6 C23 154.08(14) . . ?
C30 Fe6 C51 67.65(14) . . ?
C23 Fe6 C51 105.93(16) . . ?
C30 Fe6 C36 120.84(13) . . ?
C23 Fe6 C36 40.71(13) . . ?
C51 Fe6 C36 124.67(16) . . ?
C30 Fe6 C43 40.27(13) . . ?
C23 Fe6 C43 118.31(16) . . ?
C51 Fe6 C43 40.99(14) . . ?
C36 Fe6 C43 106.64(15) . . ?
C30 Fe6 C20 67.40(14) . . ?
C23 Fe6 C20 124.93(15) . . ?
C51 Fe6 C20 40.38(17) . . ?
C36 Fe6 C20 161.93(15) . . ?
C43 Fe6 C20 68.44(15) . . ?
C30 Fe6 C18 128.43(13) . . ?
C23 Fe6 C18 68.30(14) . . ?
C51 Fe6 C18 153.98(14) . . ?
C36 Fe6 C18 68.43(13) . . ?
C43 Fe6 C18 164.41(13) . . ?
C20 Fe6 C18 120.82(13) . . ?
C30 Fe6 C29 40.61(12) . . ?
C23 Fe6 C29 162.48(14) . . ?
C51 Fe6 C29 67.98(16) . . ?
C36 Fe6 C29 156.18(14) . . ?
C43 Fe6 C29 68.65(14) . . ?
C20 Fe6 C29 40.02(15) . . ?
C18 Fe6 C29 109.51(13) . . ?
C30 Fe6 C38 164.86(14) . . ?
C23 Fe6 C38 40.56(14) . . ?
C51 Fe6 C38 118.66(14) . . ?
C36 Fe6 C38 68.35(13) . . ?
C43 Fe6 C38 153.08(15) . . ?
C20 Fe6 C38 107.70(13) . . ?
C18 Fe6 C38 40.49(13) . . ?
C29 Fe6 C38 126.53(13) . . ?
C30 Fe6 C4 109.90(12) . . ?
C23 Fe6 C4 68.35(13) . . ?
C51 Fe6 C4 162.65(15) . . ?
C36 Fe6 C4 40.52(12) . . ?
C43 Fe6 C4 125.95(13) . . ?
C20 Fe6 C4 156.16(14) . . ?
C18 Fe6 C4 40.89(11) . . ?
C29 Fe6 C4 122.20(13) . . ?
C38 Fe6 C4 68.39(12) . . ?

loop_
_geom_bond_atom_site_label_1
_geom_bond_atom_site_label_2
_geom_bond_distance
_geom_bond_site_symmetry_2
_geom_bond_publ_flag
C4 C36 1.422(4) . ?
C4 C18 1.438(4) . ?
C4 C8 1.464(4) . ?
C4 Fe6 2.066(3) . ?
C5 C17 1.430(4) . ?
C5 C15 1.431(4) . ?
C5 C9 1.475(4) . ?
C5 Fe4 2.057(3) . ?
C6 F2 1.353(3) . ?
C6 C9 1.384(4) . ?
C6 C8 1.389(4) . ?
C7 F3 1.352(3) . ?
C7 C13 1.387(4) . ?
C7 C9 1.390(4) . ?
C8 C25 1.400(4) . ?
C10 C37 1.419(4) . ?
C10 C11 1.424(4) . ?
C10 Fe5 2.043(3) . ?
C11 C16 1.436(4) . ?
C11 C13 1.481(4) . ?
C11 Fe5 2.061(3) . ?
C12 C39 1.415(4) . ?
C12 C17 1.421(4) . ?
C12 Fe4 2.053(3) . ?
C13 C25 1.389(4) . ?
C14 C45 1.415(5) . ?
C14 C53 1.418(4) . ?
C14 Br2 1.882(3) . ?
C14 Fe5 2.041(3) . ?
C15 C39 1.421(4) . ?
C15 Fe4 2.050(3) . ?
C16 C32 1.429(4) . ?
C16 Fe5 2.046(3) . ?
C17 Fe4 2.044(3) . ?
C18 C38 1.420(5) . ?
C18 Fe6 2.051(3) . ?
C19 C24 1.406(4) . ?
C19 C22 1.418(4) . ?
C19 Br1 1.887(3) . ?
C19 Fe4 2.034(3) . ?
C20 C29 1.404(5) . ?
C20 C51 1.411(6) . ?
C20 Fe6 2.050(3) . ?
C21 C27 1.419(5) . ?
C21 C22 1.426(5) . ?
C21 Fe4 2.047(3) . ?
C22 Fe4 2.040(3) . ?
C23 C38 1.418(5) . ?
C23 C36 1.418(5) . ?
C23 Fe6 2.036(4) . ?
C24 C27 1.417(4) . ?
C24 Fe4 2.051(3) . ?
C25 F1 1.350(3) . ?
C26 C31 1.405(5) . ?
C26 C45 1.423(5) . ?
C26 Fe5 2.048(3) . ?
C27 Fe4 2.058(3) . ?
C29 C30 1.419(4) . ?
C29 Fe6 2.054(3) . ?
C30 C43 1.406(5) . ?
C30 Br3 1.881(3) . ?
C30 Fe6 2.035(3) . ?
C31 C53 1.421(5) . ?
C31 Fe5 2.034(3) . ?
C32 C37 1.411(5) . ?
C32 Fe5 2.047(3) . ?
C36 Fe6 2.041(3) . ?
C37 Fe5 2.040(3) . ?
C38 Fe6 2.054(3) . ?
C39 Fe4 2.051(3) . ?
C43 C51 1.431(5) . ?
C43 Fe6 2.048(3) . ?
C45 Fe5 2.052(3) . ?
C51 Fe6 2.039(3) . ?
C53 Fe5 2.038(3) . ?
